data_2207144
loop_
_publ_author_name
'Balasubramanian Sridhar'
'Krishnan Ravikumar'

_publ_section_title
;
 Lamotriginium benzoate dimethylformamide solvate
;
_journal_coeditor_code BT6748
_journal_issue 11
_journal_name_full 'Acta Crystallographica Section E'
_journal_page_first o3805
_journal_page_last o3807
_journal_paper_doi 10.1107/S1600536805033428
_journal_volume 61
_journal_year 2005
_chemical_formula_iupac 'C9 H8 N5 Cl2 +, C7 H5 O2 -, C3 H7 N O'
_chemical_formula_moiety 'C9 H8 N5 Cl2 +, C7 H5 O2 -, C3 H7 N O'
_chemical_formula_sum 'C19 H20 Cl2 N6 O3'
_chemical_formula_weight 451.31
_chemical_name_common 'Lamotrigine benzoate dimethylformamide solvate'
_chemical_name_systematic
;
3,5-diamino-6-(2,3-dichlorophenyl)-1,2,4-triazin-2-ium benzoate
dimethylformamide solvate
;
_space_group_IT_number 2
_symmetry_cell_setting triclinic
_symmetry_space_group_name_Hall '-P 1'
_symmetry_space_group_name_H-M 'P -1'
_atom_sites_solution_hydrogens geom
_atom_sites_solution_primary direct
_atom_sites_solution_secondary difmap
_audit_creation_method SHELXL97
_cell_angle_alpha 79.442(2)
_cell_angle_beta 78.703(2)
_cell_angle_gamma 71.864(2)
_cell_formula_units_Z 2
_cell_length_a 8.9585(13)
_cell_length_b 10.5522(15)
_cell_length_c 12.3183(18)
_cell_measurement_reflns_used 2930
_cell_measurement_temperature 273(2)
_cell_measurement_theta_max 23.52
_cell_measurement_theta_min 2.42
_cell_volume 1075.8(3)
_computing_cell_refinement 'SAINT (Bruker, 2001)'
_computing_data_collection 'SMART (Bruker, 2001)'
_computing_data_reduction SAINT
_computing_molecular_graphics 'SHELXTL/PC (Sheldrick, 1990)'
_computing_publication_material SHELXL97
_computing_structure_refinement 'SHELXL97 (Sheldrick, 1997)'
_computing_structure_solution 'SHELXS97 (Sheldrick, 1997)'
_diffrn_ambient_temperature 273(2)
_diffrn_measured_fraction_theta_full 0.998
_diffrn_measured_fraction_theta_max 0.998
_diffrn_measurement_device 'Bruker SMART APEX CCD area-detector'
_diffrn_measurement_device_type 'Bruker SMART CCD area detector'
_diffrn_measurement_method \w
_diffrn_radiation_monochromator graphite
_diffrn_radiation_source 'fine-focus sealed tube'
_diffrn_radiation_type MoK\a
_diffrn_radiation_wavelength 0.71073
_diffrn_reflns_av_R_equivalents 0.0210
_diffrn_reflns_av_sigmaI/netI 0.0252
_diffrn_reflns_limit_h_max 10
_diffrn_reflns_limit_h_min -10
_diffrn_reflns_limit_k_max 12
_diffrn_reflns_limit_k_min -12
_diffrn_reflns_limit_l_max 14
_diffrn_reflns_limit_l_min -14
_diffrn_reflns_number 10413
_diffrn_reflns_theta_full 25.00
_diffrn_reflns_theta_max 25.00
_diffrn_reflns_theta_min 1.70
_diffrn_standards_number 0
_exptl_absorpt_coefficient_mu 0.335
_exptl_absorpt_correction_type none
_exptl_crystal_colour colorless
_exptl_crystal_density_diffrn 1.393
_exptl_crystal_density_method 'not measured'
_exptl_crystal_description needle
_exptl_crystal_F_000 468
_exptl_crystal_size_max 0.19
_exptl_crystal_size_mid 0.11
_exptl_crystal_size_min 0.09
_refine_diff_density_max 1.046
_refine_diff_density_min -0.506
_refine_ls_extinction_method none
_refine_ls_goodness_of_fit_ref 1.046
_refine_ls_hydrogen_treatment constr
_refine_ls_matrix_type full
_refine_ls_number_parameters 312
_refine_ls_number_reflns 3788
_refine_ls_number_restraints 72
_refine_ls_restrained_S_all 1.043
_refine_ls_R_factor_all 0.0993
_refine_ls_R_factor_gt 0.0810
_refine_ls_shift/su_max 0.000
_refine_ls_shift/su_mean 0.000
_refine_ls_structure_factor_coef Fsqd
_refine_ls_weighting_details 'calc w = 1/[\s^2^(Fo^2^)+(0.1386P)^2^+0.6793P] where P = (Fo^2^+2Fc^2^)/3'
_refine_ls_weighting_scheme calc
_refine_ls_wR_factor_gt 0.2264
_refine_ls_wR_factor_ref 0.2448
_reflns_number_gt 2817
_reflns_number_total 3788
_reflns_threshold_expression I>2\s(I)
_cod_data_source_file bt6748.cif
_cod_data_source_block I
_cod_database_code 2207144
_cod_database_fobs_code 2207144

loop_
_symmetry_equiv_pos_as_xyz
'x, y, z'
'-x, -y, -z'

loop_
_atom_site_label
_atom_site_fract_x
_atom_site_fract_y
_atom_site_fract_z
_atom_site_U_iso_or_equiv
_atom_site_adp_type
_atom_site_calc_flag
_atom_site_refinement_flags
_atom_site_occupancy
_atom_site_disorder_assembly
_atom_site_disorder_group
_atom_site_type_symbol
Cl1 0.0797(2) 0.57691(13) 0.86054(10) 0.0979(5) Uani d . 1 . . Cl
Cl2 0.0734(2) 0.71319(17) 1.07007(10) 0.1178(6) Uani d . 1 . . Cl
N1 0.2805(3) 0.5793(3) 0.4988(2) 0.0568(8) Uani d . 1 . . N
N2 0.0132(3) 0.7095(3) 0.5126(3) 0.0574(8) Uani d . 1 . . N
H2 -0.0751 0.7338 0.4863 0.069 Uiso calc R 1 . . H
N3 0.0232(3) 0.7621(3) 0.6010(3) 0.0601(8) Uani d . 1 . . N
N4 0.4298(4) 0.5954(3) 0.6219(3) 0.0713(10) Uani d . 1 . . N
H4A 0.5103 0.5393 0.5893 0.086 Uiso calc R 1 . . H
H4B 0.4392 0.6282 0.6783 0.086 Uiso calc R 1 . . H
N5 0.1175(4) 0.5708(3) 0.3787(3) 0.0693(9) Uani d . 1 . . N
H5A 0.1949 0.5131 0.3451 0.083 Uiso calc R 1 . . H
H5B 0.0261 0.5969 0.3567 0.083 Uiso calc R 1 . . H
C1 0.1649(4) 0.7864(4) 0.7377(3) 0.0598(9) Uani d . 1 . . C
C2 0.1279(5) 0.7246(4) 0.8431(3) 0.0642(10) Uani d . 1 . . C
C3 0.1306(5) 0.7831(5) 0.9369(4) 0.0719(11) Uani d . 1 . . C
C4 0.1731(5) 0.8990(5) 0.9216(4) 0.0768(12) Uani d . 1 . . C
H4 0.1779 0.9362 0.9832 0.092 Uiso calc R 1 . . H
C5 0.2087(7) 0.9607(5) 0.8167(4) 0.0920(15) Uani d . 1 . . C
H5 0.2356 1.0405 0.8098 0.110 Uiso calc R 1 . . H
C6 0.2075(5) 0.9113(4) 0.7177(4) 0.0724(11) Uani d . 1 . . C
H6 0.2317 0.9547 0.6466 0.087 Uiso calc R 1 . . H
C7 0.1566(4) 0.7256(4) 0.6384(3) 0.0560(9) Uani d . 1 . . C
C8 0.2945(4) 0.6303(3) 0.5861(3) 0.0537(8) Uani d . 1 . . C
C9 0.1391(4) 0.6194(3) 0.4642(3) 0.0523(8) Uani d . 1 . . C
O1 -0.2673(3) 0.7977(3) 0.4576(3) 0.0799(9) Uani d . 1 . . O
O2 -0.1842(3) 0.6769(3) 0.3167(3) 0.0836(9) Uani d . 1 . . O
C10 -0.4554(4) 0.7961(4) 0.3498(3) 0.0559(9) Uani d . 1 . . C
C11 -0.5760(5) 0.8878(4) 0.4060(4) 0.0660(10) Uani d . 1 . . C
H11 -0.5551 0.9246 0.4625 0.079 Uiso calc R 1 . . H
C12 -0.7276(5) 0.9258(5) 0.3798(4) 0.0805(13) Uani d . 1 . . C
H12 -0.8075 0.9895 0.4175 0.097 Uiso calc R 1 . . H
C13 -0.7614(6) 0.8710(5) 0.2991(4) 0.0854(14) Uani d . 1 . . C
H13 -0.8643 0.8968 0.2822 0.103 Uiso calc R 1 . . H
C14 -0.6441(6) 0.7781(6) 0.2431(4) 0.0850(13) Uani d . 1 . . C
H14 -0.6678 0.7400 0.1887 0.102 Uiso calc R 1 . . H
C15 -0.4919(5) 0.7407(4) 0.2664(3) 0.0701(11) Uani d . 1 . . C
H15 -0.4125 0.6785 0.2269 0.084 Uiso calc R 1 . . H
C16 -0.2895(4) 0.7520(4) 0.3744(3) 0.0594(9) Uani d . 1 . . C
N33 0.3650(5) 0.2619(4) 0.1173(3) 0.0913(12) Uani d DU 1 . . N
O11 0.3649(8) 0.3830(7) 0.2416(6) 0.123(3) Uani d PDU 0.729(11) A 1 O
C32 0.3337(15) 0.2811(9) 0.2257(4) 0.117(3) Uani d PDU 0.729(11) A 1 C
H32 0.2930 0.2243 0.2826 0.140 Uiso calc PR 0.729(11) A 1 H
C34 0.4157(16) 0.3528(10) 0.0242(7) 0.156(4) Uani d PDU 0.729(11) A 1 C
H34A 0.4450 0.4195 0.0520 0.234 Uiso calc PR 0.729(11) A 1 H
H34B 0.3301 0.3960 -0.0183 0.234 Uiso calc PR 0.729(11) A 1 H
H34C 0.5053 0.3029 -0.0226 0.234 Uiso calc PR 0.729(11) A 1 H
C35 0.345(3) 0.1437(12) 0.0845(16) 0.171(7) Uani d PDU 0.729(11) A 1 C
H35A 0.3446 0.0760 0.1482 0.257 Uiso calc PR 0.729(11) A 1 H
H35B 0.4312 0.1096 0.0277 0.257 Uiso calc PR 0.729(11) A 1 H
H35C 0.2464 0.1672 0.0559 0.257 Uiso calc PR 0.729(11) A 1 H
O11A 0.447(3) 0.4426(14) 0.1648(14) 0.120(7) Uani d PDU 0.271(11) A 2 O
C32A 0.414(3) 0.3732(13) 0.1064(16) 0.103(6) Uani d PDU 0.271(11) A 2 C
H32A 0.4257 0.4099 0.0317 0.123 Uiso calc PR 0.271(11) A 2 H
C34A 0.375(3) 0.214(3) 0.2345(6) 0.107(7) Uani d PDU 0.271(11) A 2 C
H34D 0.3900 0.2821 0.2695 0.160 Uiso calc PR 0.271(11) A 2 H
H34E 0.4625 0.1342 0.2413 0.160 Uiso calc PR 0.271(11) A 2 H
H34F 0.2780 0.1935 0.2701 0.160 Uiso calc PR 0.271(11) A 2 H
C35A 0.313(5) 0.204(3) 0.038(3) 0.125(10) Uani d PDU 0.271(11) A 2 C
H35D 0.1999 0.2214 0.0538 0.188 Uiso calc PR 0.271(11) A 2 H
H35E 0.3626 0.1086 0.0455 0.188 Uiso calc PR 0.271(11) A 2 H
H35F 0.3429 0.2435 -0.0361 0.188 Uiso calc PR 0.271(11) A 2 H

loop_
_atom_site_aniso_label
_atom_site_aniso_U_11
_atom_site_aniso_U_22
_atom_site_aniso_U_33
_atom_site_aniso_U_12
_atom_site_aniso_U_13
_atom_site_aniso_U_23
Cl1 0.1570(13) 0.0848(8) 0.0729(8) -0.0622(8) -0.0231(7) -0.0073(6)
Cl2 0.1913(17) 0.1291(12) 0.0595(7) -0.0815(12) -0.0226(8) -0.0112(7)
N1 0.0538(17) 0.0552(17) 0.0561(17) -0.0013(13) -0.0067(13) -0.0207(14)
N2 0.0449(15) 0.0635(18) 0.0649(18) -0.0072(13) -0.0085(13) -0.0255(15)
N3 0.0482(16) 0.0687(19) 0.0628(18) -0.0062(14) -0.0043(14) -0.0297(15)
N4 0.0556(18) 0.081(2) 0.071(2) 0.0123(16) -0.0178(15) -0.0386(17)
N5 0.0604(18) 0.076(2) 0.074(2) -0.0072(16) -0.0091(16) -0.0379(17)
C1 0.0470(18) 0.063(2) 0.063(2) -0.0022(16) -0.0041(16) -0.0207(18)
C2 0.062(2) 0.060(2) 0.070(3) -0.0114(17) -0.0133(18) -0.0159(18)
C3 0.070(2) 0.078(3) 0.073(3) -0.018(2) -0.015(2) -0.025(2)
C4 0.080(3) 0.086(3) 0.069(3) -0.025(2) -0.003(2) -0.028(2)
C5 0.113(4) 0.081(3) 0.093(4) -0.045(3) 0.006(3) -0.031(3)
C6 0.072(2) 0.063(2) 0.092(3) -0.0201(19) -0.004(2) -0.043(2)
C7 0.051(2) 0.057(2) 0.056(2) -0.0039(16) -0.0076(16) -0.0203(16)
C8 0.0502(19) 0.0517(19) 0.0520(19) -0.0014(15) -0.0058(15) -0.0141(15)
C9 0.0528(19) 0.0485(18) 0.056(2) -0.0117(15) -0.0036(15) -0.0167(15)
O1 0.0615(16) 0.099(2) 0.087(2) -0.0077(14) -0.0208(14) -0.0463(17)
O2 0.0622(16) 0.116(2) 0.0779(19) -0.0145(16) -0.0072(14) -0.0485(18)
C10 0.062(2) 0.055(2) 0.052(2) -0.0182(16) -0.0096(16) -0.0075(16)
C11 0.066(2) 0.060(2) 0.075(3) -0.0160(18) -0.0134(19) -0.0180(19)
C12 0.064(3) 0.071(3) 0.096(3) -0.005(2) -0.011(2) -0.011(2)
C13 0.068(3) 0.096(3) 0.091(3) -0.019(3) -0.032(2) 0.003(3)
C14 0.088(3) 0.109(4) 0.072(3) -0.035(3) -0.031(2) -0.017(3)
C15 0.073(2) 0.080(3) 0.062(2) -0.019(2) -0.0158(19) -0.019(2)
C16 0.058(2) 0.066(2) 0.057(2) -0.0178(18) -0.0064(17) -0.0155(17)
N33 0.087(3) 0.088(3) 0.099(3) -0.024(2) 0.004(2) -0.032(2)
O11 0.126(5) 0.132(5) 0.124(6) -0.001(4) -0.046(4) -0.079(5)
C32 0.121(9) 0.110(8) 0.111(5) -0.014(7) 0.001(5) -0.047(5)
C34 0.216(13) 0.173(10) 0.083(6) -0.067(9) -0.005(7) -0.024(6)
C35 0.213(16) 0.146(12) 0.185(15) -0.053(12) -0.044(12) -0.078(10)
O11A 0.191(18) 0.093(10) 0.101(12) -0.062(10) -0.065(12) 0.007(8)
C32A 0.105(13) 0.110(12) 0.109(15) -0.033(10) -0.041(12) -0.026(9)
C34A 0.098(17) 0.115(18) 0.108(9) -0.020(16) 0.015(11) -0.067(9)
C35A 0.14(2) 0.12(2) 0.127(19) -0.027(19) -0.003(18) -0.079(18)

loop_
_atom_type_symbol
_atom_type_description
_atom_type_scat_dispersion_real
_atom_type_scat_dispersion_imag
_atom_type_scat_source
C C 0.0033 0.0016 'International Tables Vol C Tables 4.2.6.8 and 6.1.1.4'
H H 0.0000 0.0000 'International Tables Vol C Tables 4.2.6.8 and 6.1.1.4'
N N 0.0061 0.0033 'International Tables Vol C Tables 4.2.6.8 and 6.1.1.4'
O O 0.0106 0.0060 'International Tables Vol C Tables 4.2.6.8 and 6.1.1.4'
Cl Cl 0.1484 0.1585 'International Tables Vol C Tables 4.2.6.8 and 6.1.1.4'

loop_
_geom_angle_atom_site_label_1
_geom_angle_atom_site_label_2
_geom_angle_atom_site_label_3
_geom_angle
_geom_angle_publ_flag
C8 N1 C9 117.5(3) ?
N3 N2 C9 121.0(3) ?
N3 N2 H2 119.5 ?
C9 N2 H2 119.5 ?
C7 N3 N2 118.6(3) ?
C8 N4 H4A 120.0 ?
C8 N4 H4B 120.0 ?
H4A N4 H4B 120.0 ?
C9 N5 H5A 120.0 ?
C9 N5 H5B 120.0 ?
H5A N5 H5B 120.0 ?
C2 C1 C6 122.4(4) ?
C2 C1 C7 119.3(4) ?
C6 C1 C7 118.3(4) ?
C1 C2 C3 119.7(4) ?
C1 C2 Cl1 119.9(3) ?
C3 C2 Cl1 120.4(3) ?
C4 C3 C2 119.6(4) ?
C4 C3 Cl2 119.6(3) ?
C2 C3 Cl2 120.7(3) ?
C5 C4 C3 120.5(4) ?
C5 C4 H4 119.7 ?
C3 C4 H4 119.7 ?
C4 C5 C6 124.2(4) ?
C4 C5 H5 117.9 ?
C6 C5 H5 117.9 ?
C5 C6 C1 113.5(4) ?
C5 C6 H6 123.2 ?
C1 C6 H6 123.2 ?
N3 C7 C8 121.2(3) ?
N3 C7 C1 117.5(3) ?
C8 C7 C1 121.3(3) ?
N4 C8 N1 119.7(3) ?
N4 C8 C7 121.4(3) ?
N1 C8 C7 118.8(3) ?
N5 C9 N1 120.3(3) ?
N5 C9 N2 116.9(3) ?
N1 C9 N2 122.8(3) ?
C11 C10 C15 118.1(4) ?
C11 C10 C16 122.9(3) ?
C15 C10 C16 119.0(3) ?
C10 C11 C12 120.7(4) ?
C10 C11 H11 119.6 ?
C12 C11 H11 119.6 ?
C13 C12 C11 120.6(4) ?
C13 C12 H12 119.7 ?
C11 C12 H12 119.7 ?
C12 C13 C14 119.9(4) ?
C12 C13 H13 120.1 ?
C14 C13 H13 120.1 ?
C13 C14 C15 120.6(4) ?
C13 C14 H14 119.7 ?
C15 C14 H14 119.7 ?
C14 C15 C10 120.2(4) ?
C14 C15 H15 119.9 ?
C10 C15 H15 119.9 ?
O2 C16 O1 124.1(3) ?
O2 C16 C10 120.2(3) y
O1 C16 C10 115.7(3) y
C32 N33 C32A 81.6(9) ?
C32 N33 C34 125.9(6) ?
C32A N33 C34 44.7(8) ?
C32 N33 C35A 140.9(18) ?
C32A N33 C35A 131.9(17) ?
C34 N33 C35A 88.2(16) ?
C32 N33 C34A 28.2(9) ?
C32A N33 C34A 100.1(14) ?
C34 N33 C34A 143.0(13) ?
C35A N33 C34A 128.0(19) ?
C32 N33 C35 120.3(9) ?
C32A N33 C35 157.5(12) ?
C34 N33 C35 113.8(10) ?
C35A N33 C35 31.7(15) ?
C34A N33 C35 98.8(13) ?
O11 C32 N33 112.9(5) ?
O11 C32 H32 123.5 ?
N33 C32 H32 123.5 ?
N33 C34 H34A 109.5 ?
N33 C34 H34B 109.5 ?
N33 C34 H34C 109.5 ?
N33 C35 H35A 109.5 ?
N33 C35 H35B 109.5 ?
N33 C35 H35C 109.5 ?
O11A C32A N33 140.1(17) ?
O11A C32A H32A 109.9 ?
N33 C32A H32A 109.9 ?
N33 C34A H34D 109.5 ?
N33 C34A H34E 109.5 ?
H34D C34A H34E 109.5 ?
N33 C34A H34F 109.5 ?
H34D C34A H34F 109.5 ?
H34E C34A H34F 109.5 ?
N33 C35A H35D 109.5 ?
N33 C35A H35E 109.5 ?
H35D C35A H35E 109.5 ?
N33 C35A H35F 109.5 ?
H35D C35A H35F 109.5 ?
H35E C35A H35F 109.5 ?

loop_
_geom_bond_atom_site_label_1
_geom_bond_atom_site_label_2
_geom_bond_distance
_geom_bond_publ_flag
Cl1 C2 1.709(4) y
Cl2 C3 1.721(5) y
N1 C8 1.330(4) y
N1 C9 1.333(5) y
N2 N3 1.340(4) y
N2 C9 1.345(4) y
N2 H2 0.8600 ?
N3 C7 1.286(5) ?
N4 C8 1.293(5) ?
N4 H4A 0.8600 ?
N4 H4B 0.8600 ?
N5 C9 1.323(5) y
N5 H5A 0.8600 ?
N5 H5B 0.8600 ?
C1 C2 1.370(6) ?
C1 C6 1.449(6) ?
C1 C7 1.505(5) ?
C2 C3 1.414(6) ?
C3 C4 1.361(6) ?
C4 C5 1.361(7) ?
C4 H4 0.9300 ?
C5 C6 1.416(6) ?
C5 H5 0.9300 ?
C6 H6 0.9300 ?
C7 C8 1.451(5) ?
O1 C16 1.282(4) y
O2 C16 1.225(4) y
C10 C11 1.373(5) ?
C10 C15 1.405(5) ?
C10 C16 1.487(5) ?
C11 C12 1.376(6) ?
C11 H11 0.9300 ?
C12 C13 1.361(7) ?
C12 H12 0.9300 ?
C13 C14 1.365(7) ?
C13 H13 0.9300 ?
C14 C15 1.369(6) ?
C14 H14 0.9300 ?
C15 H15 0.9300 ?
N33 C32 1.3488(11) ?
N33 C32A 1.3501(11) ?
N33 C34 1.4499(10) ?
N33 C35A 1.4499(10) ?
N33 C34A 1.4500(11) ?
N33 C35 1.4500(11) ?
O11 C32 1.2497(11) ?
C32 H32 0.9300 ?
C34 H34A 0.9600 ?
C34 H34B 0.9600 ?
C34 H34C 0.9600 ?
C35 H35A 0.9600 ?
C35 H35B 0.9600 ?
C35 H35C 0.9600 ?
O11A C32A 1.2499(10) ?
C32A H32A 0.9300 ?
C34A H34D 0.9600 ?
C34A H34E 0.9600 ?
C34A H34F 0.9600 ?
C35A H35D 0.9600 ?
C35A H35E 0.9600 ?
C35A H35F 0.9600 ?

loop_
_geom_hbond_atom_site_label_D
_geom_hbond_atom_site_label_H
_geom_hbond_atom_site_label_A
_geom_hbond_site_symmetry_A
_geom_hbond_distance_DH
_geom_hbond_distance_HA
_geom_hbond_distance_DA
_geom_hbond_angle_DHA
N5 H5B O2 . 0.86 1.93 2.785(4) 172
N5 H5A O11 . 0.86 2.10 2.952(6) 171
N4 H4B O11A 2_666 0.86 2.26 2.957(13) 139
N4 H4B O11 2_666 0.86 2.14 2.806(6) 134
N4 H4A N1 2_666 0.86 2.12 2.976(4) 173
N2 H2 O1 . 0.86 1.72 2.572(4) 169

loop_
_geom_torsion_atom_site_label_1
_geom_torsion_atom_site_label_2
_geom_torsion_atom_site_label_3
_geom_torsion_atom_site_label_4
_geom_torsion
C9 N2 N3 C7 0.7(5)
C6 C1 C2 C3 0.1(6)
C7 C1 C2 C3 -178.1(3)
C6 C1 C2 Cl1 -179.7(3)
C7 C1 C2 Cl1 2.2(5)
C1 C2 C3 C4 -1.4(6)
Cl1 C2 C3 C4 178.3(3)
C1 C2 C3 Cl2 176.1(3)
Cl1 C2 C3 Cl2 -4.1(5)
C2 C3 C4 C5 1.9(7)
Cl2 C3 C4 C5 -175.7(4)
C3 C4 C5 C6 -1.0(8)
C4 C5 C6 C1 -0.3(7)
C2 C1 C6 C5 0.7(6)
C7 C1 C6 C5 178.9(4)
N2 N3 C7 C8 0.5(6)
N2 N3 C7 C1 179.9(3)
C2 C1 C7 N3 89.1(5)
C6 C1 C7 N3 -89.1(4)
C2 C1 C7 C8 -91.5(4)
C6 C1 C7 C8 90.3(4)
C9 N1 C8 N4 -179.3(3)
C9 N1 C8 C7 0.1(5)
N3 C7 C8 N4 178.5(4)
C1 C7 C8 N4 -0.8(6)
N3 C7 C8 N1 -0.9(6)
C1 C7 C8 N1 179.8(3)
C8 N1 C9 N5 -179.1(3)
C8 N1 C9 N2 1.1(5)
N3 N2 C9 N5 178.7(3)
N3 N2 C9 N1 -1.5(5)
C15 C10 C11 C12 -1.1(6)
C16 C10 C11 C12 179.8(4)
C10 C11 C12 C13 1.4(7)
C11 C12 C13 C14 -0.4(8)
C12 C13 C14 C15 -0.8(8)
C13 C14 C15 C10 1.1(7)
C11 C10 C15 C14 -0.1(6)
C16 C10 C15 C14 179.1(4)
C11 C10 C16 O2 -175.0(4)
C15 C10 C16 O2 5.9(6)
C11 C10 C16 O1 4.8(6)
C15 C10 C16 O1 -174.3(4)
C32A N33 C32 O11 1.4(13)
C34 N33 C32 O11 -5.5(15)
C35A N33 C32 O11 -151(2)
C34A N33 C32 O11 132(4)
C35 N33 C32 O11 176.1(12)
C32 N33 C32A O11A 14(3)
C34 N33 C32A O11A -174(4)
C35A N33 C32A O11A 172(3)
C34A N33 C32A O11A -7(4)
C35 N33 C32A O11A -154(3)
